data_4330089
loop_
_publ_author_name
'Worku A. Gobeze'
'Victoria A. Milway'
'Juan Olgu\'in'
'Guy N. L. Jameson'
'Sally Brooker'

_publ_section_title
;
 Nine Diiron(II) Complexes of Three Bis-tetradentate Pyrimidine Based
 Ligands with NCE (E = S, Se, BH3) Coligands
;
_journal_name_full 'Inorganic Chemistry'
_journal_page_first 9056
_journal_page_last 9065
_journal_paper_doi 10.1021/ic3012052
_journal_volume 51
_journal_year 2012
_chemical_formula_sum 'C51.4 H70 B4 Fe2 N14 O1.6'
_chemical_formula_weight 1064.55
_chemical_name_systematic
; 
 ? 
;
_space_group_IT_number 62
_symmetry_cell_setting orthorhombic
_symmetry_space_group_name_Hall '-P 2ac 2n'
_symmetry_space_group_name_H-M 'P n m a'
_atom_sites_solution_hydrogens geom
_atom_sites_solution_primary direct
_atom_sites_solution_secondary difmap
_audit_creation_method SHELXL-97
_cell_angle_alpha 90.00
_cell_angle_beta 90.00
_cell_angle_gamma 90.00
_cell_formula_units_Z 4
_cell_length_a 24.3990(17)
_cell_length_b 22.2855(13)
_cell_length_c 11.2692(9)
_cell_measurement_reflns_used 5147
_cell_measurement_temperature 92(2)
_cell_measurement_theta_max 22.71
_cell_measurement_theta_min 2.46
_cell_volume 6127.6(7)
_computing_structure_refinement 'SHELXL-97 (Sheldrick, 1997)'
_computing_structure_solution 'SHELXS-97 (Sheldrick, 1990)'
_diffrn_ambient_temperature 92(2)
_diffrn_measured_fraction_theta_full 0.995
_diffrn_measured_fraction_theta_max 0.995
_diffrn_measurement_device_type 'Bruker Kappa APEX II area detector'
_diffrn_radiation_monochromator graphite
_diffrn_radiation_source 'fine-focus sealed tube'
_diffrn_radiation_type MoK\a
_diffrn_radiation_wavelength 0.71073
_diffrn_reflns_av_R_equivalents 0.0744
_diffrn_reflns_av_sigmaI/netI 0.0362
_diffrn_reflns_limit_h_max 30
_diffrn_reflns_limit_h_min -30
_diffrn_reflns_limit_k_max 27
_diffrn_reflns_limit_k_min -27
_diffrn_reflns_limit_l_max 14
_diffrn_reflns_limit_l_min -14
_diffrn_reflns_number 84902
_diffrn_reflns_theta_full 26.45
_diffrn_reflns_theta_max 26.45
_diffrn_reflns_theta_min 2.46
_exptl_absorpt_coefficient_mu 0.520
_exptl_absorpt_correction_T_max 0.9695
_exptl_absorpt_correction_T_min 0.8596
_exptl_absorpt_correction_type multi-scan
_exptl_absorpt_process_details 'SCALE (Bruker AXS Inc.)'
_exptl_crystal_colour yellow
_exptl_crystal_density_diffrn 1.154
_exptl_crystal_description block
_exptl_crystal_F_000 2245
_exptl_crystal_size_max 0.30
_exptl_crystal_size_mid 0.20
_exptl_crystal_size_min 0.06
_refine_diff_density_max 1.190
_refine_diff_density_min -0.806
_refine_diff_density_rms 0.094
_refine_ls_extinction_method none
_refine_ls_goodness_of_fit_ref 1.070
_refine_ls_hydrogen_treatment constr
_refine_ls_matrix_type full
_refine_ls_number_parameters 396
_refine_ls_number_reflns 6447
_refine_ls_number_restraints 14
_refine_ls_restrained_S_all 1.070
_refine_ls_R_factor_all 0.1061
_refine_ls_R_factor_gt 0.0765
_refine_ls_shift/su_max 0.001
_refine_ls_shift/su_mean 0.000
_refine_ls_structure_factor_coef Fsqd
_refine_ls_weighting_details 'calc w=1/[\s^2^(Fo^2^)+(0.0822P)^2^+23.2369P] where P=(Fo^2^+2Fc^2^)/3'
_refine_ls_weighting_scheme calc
_refine_ls_wR_factor_gt 0.2107
_refine_ls_wR_factor_ref 0.2288
_reflns_number_gt 4545
_reflns_number_total 6447
_reflns_threshold_expression >2sigma(I)
_cod_data_source_file ic3012052_si_001_1.cif
_cod_data_source_block wag534
_cod_original_formula_sum 'C51.40 H70 B4 Fe2 N14 O1.60'
_cod_database_code 4330089

loop_
_symmetry_equiv_pos_as_xyz
'x, y, z'
'-x+1/2, -y, z+1/2'
'-x, y+1/2, -z'
'x+1/2, -y+1/2, -z+1/2'
'-x, -y, -z'
'x-1/2, y, -z-1/2'
'x, -y-1/2, z'
'-x-1/2, y-1/2, z-1/2'

loop_
_atom_site_label
_atom_site_type_symbol
_atom_site_fract_x
_atom_site_fract_y
_atom_site_fract_z
_atom_site_U_iso_or_equiv
_atom_site_adp_type
_atom_site_occupancy
_atom_site_symmetry_multiplicity
_atom_site_calc_flag
_atom_site_refinement_flags
_atom_site_disorder_assembly
_atom_site_disorder_group
Fe1 Fe 0.33925(2) 0.89866(3) 0.08568(6) 0.0377(2) Uani 1 1 d . . .
N11 N 0.33678(13) 0.80381(19) 0.0078(3) 0.0365(9) Uani 1 1 d . . .
C1 C 0.30044(17) 0.8032(2) -0.0826(4) 0.0409(11) Uani 1 1 d . . .
C2 C 0.2828(3) 0.7500 -0.1318(6) 0.0441(17) Uani 1 2 d S . .
H2 H 0.2589 0.7500 -0.1984 0.053 Uiso 1 2 calc SR . .
C4 C 0.3558(2) 0.7500 0.0464(5) 0.0366(15) Uani 1 2 d S . .
C5 C 0.4044(2) 0.7500 0.1256(6) 0.0395(15) Uani 1 2 d S . .
C6 C 0.4552(3) 0.7500 0.0683(8) 0.063(2) Uani 1 2 d S . .
H6 H 0.4565 0.7500 -0.0159 0.075 Uiso 1 2 calc SR . .
C7 C 0.5036(3) 0.7500 0.1324(10) 0.074(3) Uani 1 2 d S . .
H7 H 0.5381 0.7500 0.0933 0.089 Uiso 1 2 calc SR . .
C8 C 0.5004(4) 0.7500 0.2552(10) 0.074(3) Uani 1 2 d S . .
H8 H 0.5334 0.7500 0.3002 0.089 Uiso 1 2 calc SR . .
C9 C 0.4503(4) 0.7500 0.3142(8) 0.065(2) Uani 1 2 d S . .
H9 H 0.4490 0.7500 0.3984 0.077 Uiso 1 2 calc SR . .
C10 C 0.4016(3) 0.7500 0.2472(7) 0.0503(18) Uani 1 2 d S . .
H10 H 0.3670 0.7500 0.2860 0.060 Uiso 1 2 calc SR . .
C11 C 0.28079(18) 0.8622(2) -0.1301(5) 0.0448(12) Uani 1 1 d . . .
H11A H 0.2755 0.8587 -0.2169 0.054 Uiso 1 1 calc R . .
H11B H 0.2448 0.8717 -0.0942 0.054 Uiso 1 1 calc R . .
N12 N 0.31917(15) 0.9118(2) -0.1056(3) 0.0408(10) Uani 1 1 d . . .
N13 N 0.42871(14) 0.9089(2) 0.0501(3) 0.0413(10) Uani 1 1 d . . .
C12 C 0.3683(2) 0.9031(3) -0.1824(4) 0.0462(12) Uani 1 1 d . . .
H12A H 0.3576 0.9091 -0.2663 0.055 Uiso 1 1 calc R . .
H12B H 0.3814 0.8613 -0.1738 0.055 Uiso 1 1 calc R . .
C13 C 0.4145(2) 0.9452(3) -0.1532(5) 0.0518(14) Uani 1 1 d . . .
H13A H 0.4369 0.9510 -0.2255 0.062 Uiso 1 1 calc R . .
H13B H 0.3987 0.9847 -0.1320 0.062 Uiso 1 1 calc R . .
C14 C 0.45166(18) 0.9257(2) -0.0542(4) 0.0426(12) Uani 1 1 d . . .
C15 C 0.50787(18) 0.9285(3) -0.0683(5) 0.0483(13) Uani 1 1 d . . .
H15 H 0.5229 0.9404 -0.1424 0.058 Uiso 1 1 calc R . .
C16 C 0.54225(19) 0.9141(3) 0.0239(5) 0.0520(14) Uani 1 1 d . . .
H16 H 0.5809 0.9149 0.0141 0.062 Uiso 1 1 calc R . .
C17 C 0.51921(19) 0.8985(3) 0.1307(5) 0.0535(14) Uani 1 1 d . . .
H17 H 0.5416 0.8897 0.1974 0.064 Uiso 1 1 calc R . .
C18 C 0.46309(19) 0.8959(3) 0.1394(5) 0.0520(14) Uani 1 1 d . . .
H18 H 0.4477 0.8841 0.2132 0.062 Uiso 1 1 calc R . .
N14 N 0.33037(14) 0.9945(2) 0.1143(4) 0.0448(10) Uani 1 1 d . . .
C22 C 0.2913(2) 0.9695(3) -0.1399(5) 0.0487(13) Uani 1 1 d . . .
H22A H 0.2652 0.9609 -0.2049 0.058 Uiso 1 1 calc R . .
H22B H 0.3194 0.9973 -0.1717 0.058 Uiso 1 1 calc R . .
C23 C 0.26071(19) 1.0012(3) -0.0421(5) 0.0496(13) Uani 1 1 d . . .
H23A H 0.2365 0.9720 -0.0018 0.060 Uiso 1 1 calc R . .
H23B H 0.2371 1.0325 -0.0777 0.060 Uiso 1 1 calc R . .
C24 C 0.29741(18) 1.0301(3) 0.0493(5) 0.0459(12) Uani 1 1 d . . .
C25 C 0.2966(2) 1.0922(3) 0.0687(5) 0.0546(14) Uani 1 1 d . . .
H25 H 0.2738 1.1170 0.0212 0.066 Uiso 1 1 calc R . .
C26 C 0.3286(2) 1.1175(3) 0.1555(6) 0.0587(16) Uani 1 1 d . . .
H26 H 0.3281 1.1596 0.1687 0.070 Uiso 1 1 calc R . .
C27 C 0.3615(2) 1.0806(3) 0.2234(5) 0.0560(15) Uani 1 1 d . . .
H27 H 0.3833 1.0966 0.2855 0.067 Uiso 1 1 calc R . .
C28 C 0.3619(2) 1.0198(3) 0.1989(5) 0.0516(14) Uani 1 1 d . . .
H28 H 0.3854 0.9946 0.2440 0.062 Uiso 1 1 calc R . .
N50 N 0.25364(16) 0.8852(2) 0.1283(4) 0.0508(11) Uani 1 1 d . . .
C50 C 0.20968(19) 0.8863(2) 0.1662(5) 0.0459(12) Uani 1 1 d . . .
B50 B 0.1486(2) 0.8891(3) 0.2157(7) 0.0611(19) Uani 1 1 d . . .
H50A H 0.1347 0.9296 0.1942 0.073 Uiso 1 1 d . . .
H50B H 0.1276 0.8472 0.1876 0.073 Uiso 1 1 d . . .
H50C H 0.1550 0.9060 0.3432 0.073 Uiso 1 1 d . . .
N60 N 0.35181(17) 0.8816(2) 0.2680(4) 0.0477(11) Uani 1 1 d . . .
C60 C 0.3550(2) 0.8760(3) 0.3681(5) 0.0487(13) Uani 1 1 d . . .
B60 B 0.3596(3) 0.8692(4) 0.5066(5) 0.066(2) Uani 1 1 d . . .
H60A H 0.3723 0.9239 0.5456 0.079 Uiso 1 1 d . . .
H60B H 0.3223 0.8590 0.5369 0.079 Uiso 1 1 d . . .
H60C H 0.4063 0.8596 0.5346 0.079 Uiso 1 1 d . . .
N70 N 0.2130(3) 0.7500 0.4386(7) 0.0633(19) Uani 1 2 d S . .
C70 C 0.2360(4) 0.7500 0.5430(10) 0.067(2) Uani 1 2 d S . .
H70 H 0.2749 0.7500 0.5436 0.081 Uiso 1 2 calc SR . .
C71 C 0.1525(3) 0.7500 0.4302(8) 0.069(3) Uani 1 2 d S . .
H71A H 0.1394 0.7089 0.4181 0.083 Uiso 0.50 1 calc PR . .
H71B H 0.1410 0.7751 0.3631 0.083 Uiso 0.50 1 calc PR . .
H71C H 0.1369 0.7661 0.5037 0.083 Uiso 0.50 1 calc PR . .
O70 O 0.2150(3) 0.7500 0.6354(7) 0.080(2) Uani 1 2 d S . .
C72 C 0.2415(5) 0.7500 0.3268(10) 0.091(3) Uani 1 2 d S . .
H72A H 0.2775 0.7687 0.3367 0.109 Uiso 0.50 1 calc PR . .
H72B H 0.2202 0.7727 0.2683 0.109 Uiso 0.50 1 calc PR . .
H72C H 0.2461 0.7086 0.2993 0.109 Uiso 0.50 1 calc PR . .
N90 N 0.4752(3) 1.0338(5) 0.3643(8) 0.049(2) Uani 0.50 1 d P . .
C90 C 0.4802(3) 1.0629(5) 0.4403(9) 0.042(3) Uani 0.50 1 d P . .
C91 C 0.4861(4) 1.1028(6) 0.5389(11) 0.060(3) Uani 0.50 1 d P . .
H91A H 0.4498 1.1124 0.5712 0.072 Uiso 0.50 1 calc PR . .
H91B H 0.5041 1.1398 0.5126 0.072 Uiso 0.50 1 calc PR . .
H91C H 0.5083 1.0836 0.6005 0.072 Uiso 0.50 1 calc PR . .
C101 C 0.4569(11) 0.7347(14) 0.721(3) 0.059(10) Uiso 0.20 1 d PD A -1
H10A H 0.4608 0.6946 0.7552 0.070 Uiso 0.20 1 calc PR A -1
H10B H 0.4418 0.7313 0.6403 0.070 Uiso 0.20 1 calc PR A -1
H10C H 0.4323 0.7589 0.7698 0.070 Uiso 0.20 1 calc PR A -1
C100 C 0.5106(12) 0.764(2) 0.715(4) 0.13(2) Uiso 0.20 1 d PD A -1
H10D H 0.5053 0.8064 0.6943 0.156 Uiso 0.20 1 calc PR A -1
H10E H 0.5274 0.7621 0.7949 0.156 Uiso 0.20 1 calc PR A -1
O100 O 0.5482(6) 0.7380(7) 0.6321(12) 0.027(4) Uiso 0.20 1 d PD A -1
C102 C 0.5941(10) 0.7733(11) 0.602(3) 0.065(9) Uiso 0.20 1 d PD A -1
H10F H 0.6070 0.7951 0.6731 0.078 Uiso 0.20 1 calc PR A -1
H10G H 0.5832 0.8034 0.5416 0.078 Uiso 0.20 1 calc PR A -1
C103 C 0.6382(10) 0.7370(14) 0.556(3) 0.051(9) Uiso 0.20 1 d PD A -1
H10H H 0.6673 0.7339 0.6151 0.061 Uiso 0.20 1 calc PR A -1
H10I H 0.6528 0.7557 0.4835 0.061 Uiso 0.20 1 calc PR A -1
H10J H 0.6244 0.6969 0.5367 0.061 Uiso 0.20 1 calc PR A -1
C201 C 0.4727(17) 0.779(2) 0.724(5) 0.037(12) Uiso 0.10 1 d PD B -2
H20A H 0.4886 0.8019 0.7900 0.044 Uiso 0.10 1 calc PR B -2
H20B H 0.4412 0.7560 0.7522 0.044 Uiso 0.10 1 calc PR B -2
H20C H 0.4608 0.8070 0.6617 0.044 Uiso 0.10 1 calc PR B -2
C200 C 0.5143(14) 0.7379(18) 0.675(5) 0.049(15) Uiso 0.10 1 d PD B -2
H20D H 0.5226 0.7061 0.7339 0.058 Uiso 0.10 1 calc PR B -2
H20E H 0.5000 0.7184 0.6025 0.058 Uiso 0.10 1 calc PR B -2
O200 O 0.5634(14) 0.7707(15) 0.648(4) 0.048(12) Uiso 0.10 1 d PD B -2
C202 C 0.6122(15) 0.739(2) 0.621(4) 0.054(16) Uiso 0.10 1 d PD B -2
H20F H 0.6031 0.6970 0.6003 0.065 Uiso 0.10 1 calc PR B -2
H20G H 0.6363 0.7385 0.6912 0.065 Uiso 0.10 1 calc PR B -2
C203 C 0.6410(16) 0.7670(18) 0.521(4) 0.025(11) Uiso 0.10 1 d PD B -2
H20H H 0.6183 0.7643 0.4497 0.030 Uiso 0.10 1 calc PR B -2
H20I H 0.6758 0.7462 0.5079 0.030 Uiso 0.10 1 calc PR B -2
H20J H 0.6481 0.8092 0.5397 0.030 Uiso 0.10 1 calc PR B -2

loop_
_atom_site_aniso_label
_atom_site_aniso_U_11
_atom_site_aniso_U_22
_atom_site_aniso_U_33
_atom_site_aniso_U_23
_atom_site_aniso_U_13
_atom_site_aniso_U_12
Fe1 0.0165(3) 0.0665(5) 0.0300(3) -0.0048(3) 0.0010(2) 0.0047(3)
N11 0.0171(16) 0.064(3) 0.0286(18) -0.0048(18) -0.0016(14) 0.0036(17)
C1 0.022(2) 0.062(3) 0.038(2) -0.003(2) -0.0046(19) 0.002(2)
C2 0.024(3) 0.071(5) 0.038(4) 0.000 -0.009(3) 0.000
C4 0.016(3) 0.067(5) 0.027(3) 0.000 -0.001(2) 0.000
C5 0.024(3) 0.061(4) 0.034(3) 0.000 -0.009(3) 0.000
C6 0.026(4) 0.097(7) 0.064(5) 0.000 -0.001(3) 0.000
C7 0.028(4) 0.098(7) 0.097(8) 0.000 -0.014(4) 0.000
C8 0.042(5) 0.085(7) 0.095(8) 0.000 -0.038(5) 0.000
C9 0.074(6) 0.066(5) 0.053(5) 0.000 -0.034(5) 0.000
C10 0.040(4) 0.071(5) 0.040(4) 0.000 -0.012(3) 0.000
C11 0.026(2) 0.066(3) 0.043(3) -0.003(2) -0.011(2) 0.004(2)
N12 0.0246(18) 0.062(3) 0.036(2) -0.0029(19) -0.0088(16) 0.0043(17)
N13 0.0187(17) 0.069(3) 0.037(2) -0.0062(19) 0.0000(15) 0.0050(17)
C12 0.039(3) 0.071(4) 0.028(2) 0.000(2) -0.002(2) 0.006(2)
C13 0.032(2) 0.077(4) 0.046(3) 0.006(3) 0.002(2) 0.001(2)
C14 0.026(2) 0.058(3) 0.044(3) -0.003(2) 0.0007(19) 0.006(2)
C15 0.022(2) 0.066(3) 0.057(3) 0.003(3) 0.005(2) 0.004(2)
C16 0.018(2) 0.070(4) 0.067(4) -0.004(3) 0.002(2) 0.002(2)
C17 0.024(2) 0.081(4) 0.055(3) -0.004(3) -0.010(2) 0.009(2)
C18 0.024(2) 0.094(4) 0.039(3) 0.000(3) -0.0047(19) 0.004(2)
N14 0.0208(17) 0.072(3) 0.042(2) -0.007(2) 0.0032(16) 0.0055(18)
C22 0.036(3) 0.064(3) 0.046(3) 0.002(3) -0.011(2) 0.007(2)
C23 0.026(2) 0.067(3) 0.056(3) 0.000(3) -0.006(2) 0.011(2)
C24 0.025(2) 0.068(4) 0.045(3) -0.009(3) 0.005(2) 0.008(2)
C25 0.034(3) 0.072(4) 0.057(3) -0.005(3) 0.010(2) 0.011(3)
C26 0.035(3) 0.073(4) 0.068(4) -0.015(3) 0.019(3) 0.001(3)
C27 0.030(2) 0.082(4) 0.055(3) -0.022(3) 0.009(2) -0.001(3)
C28 0.028(2) 0.078(4) 0.049(3) -0.013(3) 0.000(2) 0.005(2)
N50 0.024(2) 0.077(3) 0.051(3) -0.005(2) 0.0045(18) 0.0062(19)
C50 0.027(2) 0.063(3) 0.048(3) -0.001(2) 0.001(2) -0.001(2)
B50 0.023(3) 0.076(5) 0.085(5) -0.008(4) 0.018(3) 0.003(3)
N60 0.036(2) 0.075(3) 0.032(2) -0.007(2) 0.0015(17) 0.005(2)
C60 0.031(2) 0.078(4) 0.037(3) -0.005(3) 0.001(2) 0.010(2)
B60 0.042(3) 0.130(7) 0.025(3) -0.003(4) 0.001(2) -0.005(4)
N70 0.056(4) 0.061(4) 0.073(5) 0.000 0.016(4) 0.000
C70 0.045(5) 0.071(6) 0.086(7) 0.000 -0.019(5) 0.000
C71 0.050(5) 0.100(7) 0.057(5) 0.000 -0.016(4) 0.000
O70 0.071(4) 0.106(6) 0.065(4) 0.000 -0.014(4) 0.000
C72 0.078(7) 0.103(9) 0.092(8) 0.000 0.027(6) 0.000
N90 0.021(4) 0.096(7) 0.030(4) 0.017(5) -0.003(3) -0.004(4)
C90 0.007(3) 0.086(8) 0.033(5) 0.016(5) 0.005(3) 0.000(4)
C91 0.035(5) 0.072(8) 0.074(8) -0.008(6) 0.033(5) -0.011(5)

loop_
_atom_type_symbol
_atom_type_description
_atom_type_scat_dispersion_real
_atom_type_scat_dispersion_imag
_atom_type_scat_source
C C 0.0033 0.0016 'International Tables Vol C Tables 4.2.6.8 and 6.1.1.4'
H H 0.0000 0.0000 'International Tables Vol C Tables 4.2.6.8 and 6.1.1.4'
B B 0.0013 0.0007 'International Tables Vol C Tables 4.2.6.8 and 6.1.1.4'
N N 0.0061 0.0033 'International Tables Vol C Tables 4.2.6.8 and 6.1.1.4'
Fe Fe 0.3463 0.8444 'International Tables Vol C Tables 4.2.6.8 and 6.1.1.4'
O O 0.0106 0.0060 'International Tables Vol C Tables 4.2.6.8 and 6.1.1.4'

loop_
_geom_angle_atom_site_label_1
_geom_angle_atom_site_label_2
_geom_angle_atom_site_label_3
_geom_angle
_geom_angle_site_symmetry_1
_geom_angle_site_symmetry_3
_geom_angle_publ_flag
N60 Fe1 N50 84.21(17) . . y
N60 Fe1 N14 92.68(17) . . y
N50 Fe1 N14 90.37(16) . . y
N60 Fe1 N12 174.89(16) . . y
N50 Fe1 N12 91.19(16) . . y
N14 Fe1 N12 89.57(16) . . y
N60 Fe1 N13 92.93(15) . . y
N50 Fe1 N13 176.71(17) . . y
N14 Fe1 N13 91.38(15) . . y
N12 Fe1 N13 91.60(14) . . y
N60 Fe1 N11 102.18(16) . . y
N50 Fe1 N11 86.11(15) . . y
N14 Fe1 N11 164.29(14) . . y
N12 Fe1 N11 75.22(15) . . y
N13 Fe1 N11 92.92(14) . . y
C1 N11 C4 117.2(4) . . ?
C1 N11 Fe1 108.4(3) . . ?
C4 N11 Fe1 133.1(3) . . ?
N11 C1 C2 121.2(5) . . ?
N11 C1 C11 118.0(4) . . ?
C2 C1 C11 120.8(4) . . ?
C1 C2 C1 118.7(6) . 7_575 ?
N11 C4 N11 124.1(5) 7_575 . ?
N11 C4 C5 117.8(3) 7_575 . ?
N11 C4 C5 117.8(3) . . ?
C10 C5 C6 120.4(7) . . ?
C10 C5 C4 124.1(6) . . ?
C6 C5 C4 115.5(6) . . ?
C7 C6 C5 121.1(9) . . ?
C6 C7 C8 118.3(9) . . ?
C7 C8 C9 121.7(8) . . ?
C8 C9 C10 119.1(8) . . ?
C5 C10 C9 119.5(8) . . ?
N12 C11 C1 112.8(4) . . ?
C11 N12 C12 107.7(4) . . ?
C11 N12 C22 107.8(4) . . ?
C12 N12 C22 109.0(4) . . ?
C11 N12 Fe1 102.8(3) . . ?
C12 N12 Fe1 111.5(3) . . ?
C22 N12 Fe1 117.4(3) . . ?
C18 N13 C14 116.9(4) . . ?
C18 N13 Fe1 117.1(3) . . ?
C14 N13 Fe1 126.0(3) . . ?
N12 C12 C13 113.3(4) . . ?
C14 C13 C12 115.8(5) . . ?
N13 C14 C15 121.4(5) . . ?
N13 C14 C13 118.4(4) . . ?
C15 C14 C13 120.1(5) . . ?
C16 C15 C14 120.6(5) . . ?
C17 C16 C15 118.2(4) . . ?
C16 C17 C18 118.8(5) . . ?
N13 C18 C17 124.1(5) . . ?
C24 N14 C28 118.5(5) . . ?
C24 N14 Fe1 124.0(3) . . ?
C28 N14 Fe1 117.4(4) . . ?
N12 C22 C23 115.9(4) . . ?
C22 C23 C24 113.9(4) . . ?
N14 C24 C25 120.4(5) . . ?
N14 C24 C23 118.2(5) . . ?
C25 C24 C23 121.3(5) . . ?
C26 C25 C24 120.6(6) . . ?
C25 C26 C27 118.6(6) . . ?
C26 C27 C28 118.6(5) . . ?
N14 C28 C27 123.2(5) . . ?
C50 N50 Fe1 167.4(5) . . ?
N50 C50 B50 178.5(6) . . ?
C60 N60 Fe1 174.0(4) . . ?
N60 C60 B60 179.2(7) . . ?
C70 N70 C72 125.7(9) . . ?
C70 N70 C71 119.1(8) . . ?
C72 N70 C71 115.2(8) . . ?
O70 C70 N70 128.3(9) . . ?
N90 C90 C91 178.2(13) . . ?
O100 C100 C101 115(2) . . ?
C102 O100 C100 116.4(19) . . ?
O100 C102 C103 111.5(19) . . ?
O200 C200 C201 110(3) . . ?
C202 O200 C200 120(3) . . ?
O200 C202 C203 111(3) . . ?

loop_
_geom_bond_atom_site_label_1
_geom_bond_atom_site_label_2
_geom_bond_distance
_geom_bond_site_symmetry_2
_geom_bond_publ_flag
Fe1 N60 2.112(4) . y
Fe1 N50 2.164(4) . y
Fe1 N14 2.170(5) . y
Fe1 N12 2.230(4) . y
Fe1 N13 2.231(4) . y
Fe1 N11 2.290(4) . y
N11 C1 1.351(6) . ?
N11 C4 1.358(5) . ?
C1 C2 1.377(6) . ?
C1 C11 1.499(7) . ?
C2 C1 1.377(6) 7_575 ?
C4 N11 1.358(5) 7_575 ?
C4 C5 1.484(8) . ?
C5 C10 1.373(10) . ?
C5 C6 1.397(10) . ?
C6 C7 1.384(11) . ?
C7 C8 1.385(15) . ?
C8 C9 1.392(14) . ?
C9 C10 1.409(10) . ?
C11 N12 1.475(6) . ?
N12 C12 1.491(6) . ?
N12 C22 1.506(7) . ?
N13 C18 1.341(6) . ?
N13 C14 1.356(6) . ?
C12 C13 1.503(7) . ?
C13 C14 1.501(7) . ?
C14 C15 1.382(6) . ?
C15 C16 1.373(7) . ?
C16 C17 1.373(8) . ?
C17 C18 1.374(7) . ?
N14 C24 1.347(7) . ?
N14 C28 1.349(6) . ?
C22 C23 1.507(7) . ?
C23 C24 1.509(7) . ?
C24 C25 1.400(8) . ?
C25 C26 1.373(8) . ?
C26 C27 1.380(9) . ?
C27 C28 1.382(8) . ?
N50 C50 1.154(6) . ?
C50 B50 1.593(7) . ?
N60 C60 1.137(7) . ?
C60 B60 1.572(8) . ?
N70 C70 1.303(12) . ?
N70 C72 1.439(12) . ?
N70 C71 1.481(11) . ?
C70 O70 1.160(12) . ?
N90 C90 1.080(13) . ?
C90 C91 1.431(17) . ?
C101 C100 1.461(19) . ?
C100 O100 1.427(19) . ?
O100 C102 1.410(17) . ?
C102 C103 1.444(18) . ?
C201 C200 1.48(2) . ?
C200 O200 1.437(19) . ?
O200 C202 1.417(19) . ?
C202 C203 1.46(2) . ?

loop_
_geom_torsion_atom_site_label_1
_geom_torsion_atom_site_label_2
_geom_torsion_atom_site_label_3
_geom_torsion_atom_site_label_4
_geom_torsion
_geom_torsion_site_symmetry_1
_geom_torsion_site_symmetry_4
N60 Fe1 N11 C1 145.1(3) . .
N50 Fe1 N11 C1 61.9(3) . .
N14 Fe1 N11 C1 -15.6(6) . .
N12 Fe1 N11 C1 -30.4(3) . .
N13 Fe1 N11 C1 -121.3(3) . .
N60 Fe1 N11 C4 -21.4(5) . .
N50 Fe1 N11 C4 -104.6(4) . .
N14 Fe1 N11 C4 178.0(5) . .
N12 Fe1 N11 C4 163.2(5) . .
N13 Fe1 N11 C4 72.3(4) . .
C4 N11 C1 C2 1.1(7) . .
Fe1 N11 C1 C2 -167.8(4) . .
C4 N11 C1 C11 -177.4(4) . .
Fe1 N11 C1 C11 13.7(5) . .
N11 C1 C2 C1 3.8(10) . 7_575
C11 C1 C2 C1 -177.7(4) . 7_575
C1 N11 C4 N11 -6.6(8) . 7_575
Fe1 N11 C4 N11 159.0(3) . 7_575
C1 N11 C4 C5 166.5(5) . .
Fe1 N11 C4 C5 -28.0(8) . .
N11 C4 C5 C10 -93.3(5) 7_575 .
N11 C4 C5 C10 93.2(5) . .
N11 C4 C5 C6 86.7(5) 7_575 .
N11 C4 C5 C6 -86.8(5) . .
C10 C5 C6 C7 0.000(2) . .
C4 C5 C6 C7 180.0 . .
C5 C6 C7 C8 0.000(1) . .
C6 C7 C8 C9 0.000(1) . .
C7 C8 C9 C10 0.000(2) . .
C6 C5 C10 C9 0.000(2) . .
C4 C5 C10 C9 180.0 . .
C8 C9 C10 C5 0.000(1) . .
N11 C1 C11 N12 23.1(6) . .
C2 C1 C11 N12 -155.4(5) . .
C1 C11 N12 C12 71.3(5) . .
C1 C11 N12 C22 -171.3(4) . .
C1 C11 N12 Fe1 -46.7(4) . .
N50 Fe1 N12 C11 -45.8(3) . .
N14 Fe1 N12 C11 -136.2(3) . .
N13 Fe1 N12 C11 132.5(3) . .
N11 Fe1 N12 C11 39.9(3) . .
N50 Fe1 N12 C12 -161.0(3) . .
N14 Fe1 N12 C12 108.6(3) . .
N13 Fe1 N12 C12 17.2(3) . .
N11 Fe1 N12 C12 -75.4(3) . .
N50 Fe1 N12 C22 72.3(3) . .
N14 Fe1 N12 C22 -18.1(3) . .
N13 Fe1 N12 C22 -109.5(3) . .
N11 Fe1 N12 C22 157.9(3) . .
N60 Fe1 N13 C18 7.1(4) . .
N14 Fe1 N13 C18 99.9(4) . .
N12 Fe1 N13 C18 -170.5(4) . .
N11 Fe1 N13 C18 -95.2(4) . .
N60 Fe1 N13 C14 -174.4(4) . .
N14 Fe1 N13 C14 -81.7(4) . .
N12 Fe1 N13 C14 7.9(4) . .
N11 Fe1 N13 C14 83.2(4) . .
C11 N12 C12 C13 -171.2(4) . .
C22 N12 C12 C13 72.1(5) . .
Fe1 N12 C12 C13 -59.0(5) . .
N12 C12 C13 C14 84.5(6) . .
C18 N13 C14 C15 0.9(8) . .
Fe1 N13 C14 C15 -177.5(4) . .
C18 N13 C14 C13 -175.3(5) . .
Fe1 N13 C14 C13 6.2(7) . .
C12 C13 C14 N13 -50.9(7) . .
C12 C13 C14 C15 132.7(5) . .
N13 C14 C15 C16 0.0(9) . .
C13 C14 C15 C16 176.2(5) . .
C14 C15 C16 C17 -1.6(9) . .
C15 C16 C17 C18 2.3(9) . .
C14 N13 C18 C17 -0.2(9) . .
Fe1 N13 C18 C17 178.4(5) . .
C16 C17 C18 N13 -1.5(10) . .
N60 Fe1 N14 C24 -147.1(4) . .
N50 Fe1 N14 C24 -62.9(4) . .
N12 Fe1 N14 C24 28.3(4) . .
N13 Fe1 N14 C24 119.9(4) . .
N11 Fe1 N14 C24 14.0(7) . .
N60 Fe1 N14 C28 36.0(4) . .
N50 Fe1 N14 C28 120.3(4) . .
N12 Fe1 N14 C28 -148.5(4) . .
N13 Fe1 N14 C28 -57.0(4) . .
N11 Fe1 N14 C28 -162.9(4) . .
C11 N12 C22 C23 92.7(5) . .
C12 N12 C22 C23 -150.6(4) . .
Fe1 N12 C22 C23 -22.7(5) . .
N12 C22 C23 C24 71.9(6) . .
C28 N14 C24 C25 0.9(7) . .
Fe1 N14 C24 C25 -175.9(4) . .
C28 N14 C24 C23 -177.7(4) . .
Fe1 N14 C24 C23 5.5(6) . .
C22 C23 C24 N14 -62.9(6) . .
C22 C23 C24 C25 118.5(5) . .
N14 C24 C25 C26 -1.3(8) . .
C23 C24 C25 C26 177.3(5) . .
C24 C25 C26 C27 0.0(8) . .
C25 C26 C27 C28 1.6(8) . .
C24 N14 C28 C27 0.8(7) . .
Fe1 N14 C28 C27 177.9(4) . .
C26 C27 C28 N14 -2.1(8) . .
N60 Fe1 N50 C50 56(2) . .
N14 Fe1 N50 C50 -37(2) . .
N12 Fe1 N50 C50 -126(2) . .
N11 Fe1 N50 C50 158(2) . .
C72 N70 C70 O70 180.000(2) . .
C71 N70 C70 O70 0.000(2) . .
C101 C100 O100 C102 164(3) . .
C100 O100 C102 C103 159(3) . .
C201 C200 O200 C202 168(4) . .
C200 O200 C202 C203 138(5) . .
